data_1556040
loop_
_publ_author_name
'Zhurakovskyi, Oleksandr'
'Ellis, Sam R.'
'Thompson, Amber L.'
'Robertson, Jeremy'

_publ_section_title
;
 Access to a Guanacastepene and Cortistatin-Related Skeleton via Ethynyl
 Lactone Ireland-Claisen Rearrangement and Transannular (4 +
 3)-Cycloaddition of an Azatrimethylenemethane Diyl.
;
_journal_issue 8
_journal_name_full 'Organic letters'
_journal_page_first 2174
_journal_page_last 2177
_journal_paper_doi 10.1021/acs.orglett.7b00834
_journal_volume 19
_journal_year 2017
_chemical_formula_moiety 'C22 H26 O4 S1'
_chemical_formula_sum 'C22 H26 O4 S'
_chemical_formula_weight 386.51
_chemical_melting_point ?
_space_group_IT_number 61
_space_group_name_Hall '-P 2ac 2ab'
_space_group_name_H-M_alt 'P b c a'
_symmetry_cell_setting orthorhombic
_symmetry_space_group_name_Hall '-P 2ac 2ab'
_symmetry_space_group_name_H-M 'P b c a'
_atom_sites_solution_hydrogens difmap
_atom_sites_solution_primary other
_audit_creation_date 2017-01-16
_audit_creation_method CRYSTALS_ver_14.61_build_6019
_cell_angle_alpha 90
_cell_angle_beta 90
_cell_angle_gamma 90
_cell_formula_units_Z 8
_cell_length_a 5.5413(1)
_cell_length_b 15.8031(3)
_cell_length_c 45.3572(10)
_cell_measurement_reflns_used 11579
_cell_measurement_temperature 150
_cell_measurement_theta_max 26
_cell_measurement_theta_min 2
_cell_volume 3971.92(14)
_computing_cell_refinement
;
CrysAlisPro, Agilent Technologies,
Version 1.171.37.35 (release 13-08-2014 CrysAlis171 .NET)
(compiled Aug 13 2014,18:06:01)
;
_computing_data_collection
;
CrystalClear-SM Expert 2.0 r4 (Rigaku, 2009)
;
_computing_data_reduction
;
CrysAlisPro, Agilent Technologies,
Version 1.171.37.35 (release 13-08-2014 CrysAlis171 .NET)
(compiled Aug 13 2014,18:06:01)
;
_computing_molecular_graphics 'CAMERON (Watkin et al., 1996)'
_computing_publication_material 'CRYSTALS (Betteridge et al., 2003)'
_computing_structure_refinement 'CRYSTALS (Betteridge et al., 2003)'
_computing_structure_solution 'Superflip (Palatinus & Chapuis, 2007)'
_diffrn_ambient_temperature 150
_diffrn_detector CCD
_diffrn_measured_fraction_theta_full 0.993
_diffrn_measured_fraction_theta_max 0.933
_diffrn_measurement_device
;
CrystalLogic Kappa (3 circle)
;
_diffrn_measurement_device_type 'Rigaku Saturn724+ (2x2 bin mode)'
_diffrn_measurement_method \w
_diffrn_radiation_monochromator synchrotron
_diffrn_radiation_type synchrotron
_diffrn_radiation_wavelength 0.68890
_diffrn_reflns_av_R_equivalents 0.051
_diffrn_reflns_av_sigmaI/netI 0.1623
_diffrn_reflns_limit_h_max 7
_diffrn_reflns_limit_h_min -6
_diffrn_reflns_limit_k_max 18
_diffrn_reflns_limit_k_min -19
_diffrn_reflns_limit_l_max 57
_diffrn_reflns_limit_l_min -56
_diffrn_reflns_number 39615
_diffrn_reflns_theta_full 24.500
_diffrn_reflns_theta_max 26.371
_diffrn_reflns_theta_min 1.741
_diffrn_standards_number 0
_exptl_absorpt_coefficient_mu 0.188
_exptl_absorpt_correction_T_max 1.00
_exptl_absorpt_correction_T_min 0.80
_exptl_absorpt_correction_type multi-scan
_exptl_absorpt_process_details
;
CrysAlisPro, Agilent Technologies,
Version 1.171.37.35 (release 13-08-2014 CrysAlis171 .NET)
(compiled Aug 13 2014,18:06:01)
Empirical absorption correction using spherical harmonics,
 implemented in SCALE3 ABSPACK scaling algorithm.
;
_exptl_crystal_colour clear_pale_colourless
_exptl_crystal_density_diffrn 1.293
_exptl_crystal_density_meas ?
_exptl_crystal_density_method 'not measured'
_exptl_crystal_description lath
_exptl_crystal_F_000 1648
_exptl_crystal_size_max 0.100
_exptl_crystal_size_mid 0.050
_exptl_crystal_size_min 0.005
_refine_diff_density_max 0.42
_refine_diff_density_min -0.44
_refine_ls_extinction_method None
_refine_ls_goodness_of_fit_ref 0.9967
_refine_ls_hydrogen_treatment constr
_refine_ls_matrix_type full
_refine_ls_number_parameters 244
_refine_ls_number_reflns 3702
_refine_ls_number_restraints 0
_refine_ls_R_factor_all 0.0456
_refine_ls_R_factor_gt 0.0389
_refine_ls_shift/su_max 0.0018018
_refine_ls_shift/su_mean 0.0003074
_refine_ls_structure_factor_coef Fsqd
_refine_ls_weighting_details
;
 Method= Modified Sheldrick 
 w=1/[\s^2^(F^2^) + ( 0.04P)^2^ + 3.63P] 
 ,where P=(max(Fo^2^,0) + 2Fc^2^)/3 
;
_refine_ls_weighting_scheme calc
_refine_ls_wR_factor_all 0.1036
_refine_ls_wR_factor_gt 0.0908
_refine_ls_wR_factor_ref 0.1036
_reflns_limit_h_max 7
_reflns_limit_h_min 0
_reflns_limit_k_max 19
_reflns_limit_k_min 0
_reflns_limit_l_max 57
_reflns_limit_l_min 0
_reflns_number_gt 3233
_reflns_number_total 4161
_reflns_threshold_expression I>2.0\s(I)
_oxford_diffrn_Wilson_B_factor 2.31
_oxford_diffrn_Wilson_scale 0.14
_oxford_refine_ls_r_factor_ref 0.0456
_oxford_refine_ls_scale 2.80(3)
_oxford_reflns_number_all 3702
_oxford_reflns_threshold_expression_ref I>-3.0\s(I)
_oxford_structure_analysis_title DIA0189
_cod_data_source_file ol7b00834_si_002.cif
_cod_data_source_block 19
_cod_depositor_comments
;
The following automatic conversions were performed:

data item '_chemical_melting_point' value 'not measured' was changed
to '?' -- the value is undefined or not given.

data item '_atom_sites_solution_primary' value 'Other' was changed to
'other' in accordance with the
/home/saulius/struct/COD-crude-data/automatic-downloads/DataCite-retrospective/ACS/depositions/lib/dictionaries/cif_core.dic
dictionary named 'cif_core.dic' version 2.4.2 last updated on
2011-04-26.

data item '_exptl_crystal_density_meas' value 'not measured' was
changed to '?' -- the value is perceived as not measured.

Automatic conversion script
Id: cif_fix_values 6909 2019-04-08 15:41:33Z antanas 
;
_cod_original_sg_symbol_H-M 'P b c a '
_cod_original_formula_sum 'C22 H26 O4 S1'
_cod_database_code 1556040

loop_
_symmetry_equiv_pos_as_xyz
x,y,z
-x,-y,-z
x,-y+1/2,z+1/2
-x,y+1/2,-z+1/2
-x+1/2,-y,z+1/2
x+1/2,y,-z+1/2
x+1/2,-y+1/2,-z
-x+1/2,y+1/2,z

loop_
_atom_site_label
_atom_site_type_symbol
_atom_site_fract_x
_atom_site_fract_y
_atom_site_fract_z
_atom_site_U_iso_or_equiv
_atom_site_occupancy
_atom_site_adp_type
_atom_site_refinement_flags_posn
S1 S 0.19567(8) 0.61754(3) 0.690562(10) 0.0202 1.0000 Uani .
O2 O 0.3756(2) 0.55729(8) 0.67338(3) 0.0215 1.0000 Uani .
C3 C 0.4555(3) 0.58683(12) 0.64435(4) 0.0215 1.0000 Uani .
C4 C 0.6206(3) 0.52016(12) 0.63106(4) 0.0214 1.0000 Uani .
C5 C 0.7128(3) 0.55747(12) 0.60210(4) 0.0227 1.0000 Uani .
C6 C 0.5676(3) 0.57457(12) 0.58016(4) 0.0239 1.0000 Uani .
C7 C 0.4141(4) 0.58765(13) 0.55877(4) 0.0272 1.0000 Uani .
C8 C 0.3495(3) 0.52057(14) 0.53643(4) 0.0263 1.0000 Uani .
C9 C 0.1002(3) 0.48184(13) 0.54220(4) 0.0279 1.0000 Uani .
C10 C 0.0706(4) 0.39356(14) 0.52830(4) 0.0302 1.0000 Uani .
C11 C 0.2553(3) 0.33370(13) 0.54001(4) 0.0237 1.0000 Uani .
O12 O 0.2817(2) 0.33452(9) 0.57028(3) 0.0258 1.0000 Uani .
C13 C 0.4767(4) 0.28399(13) 0.57690(4) 0.0257 1.0000 Uani .
C14 C 0.5666(4) 0.25026(12) 0.55178(4) 0.0248 1.0000 Uani .
C15 C 0.4242(3) 0.28339(13) 0.52798(4) 0.0254 1.0000 Uani .
C16 C 0.5524(5) 0.28143(13) 0.60853(4) 0.0360 1.0000 Uani .
C17 C 0.6720(4) 0.36369(13) 0.61910(4) 0.0314 1.0000 Uani .
C18 C 0.4948(4) 0.43481(12) 0.62632(4) 0.0240 1.0000 Uani .
O19 O 0.0059(2) 0.64266(9) 0.67092(3) 0.0256 1.0000 Uani .
O20 O 0.1400(3) 0.57222(9) 0.71688(3) 0.0286 1.0000 Uani .
C21 C 0.3729(3) 0.70678(11) 0.69890(4) 0.0173 1.0000 Uani .
C22 C 0.5810(3) 0.69683(12) 0.71579(4) 0.0202 1.0000 Uani .
C23 C 0.7189(3) 0.76737(12) 0.72225(4) 0.0199 1.0000 Uani .
C24 C 0.6541(3) 0.84743(12) 0.71239(4) 0.0187 1.0000 Uani .
C25 C 0.4436(3) 0.85558(12) 0.69576(4) 0.0218 1.0000 Uani .
C26 C 0.3034(3) 0.78588(12) 0.68878(4) 0.0202 1.0000 Uani .
C27 C 0.8056(3) 0.92373(13) 0.71973(4) 0.0256 1.0000 Uani .
H31 H 0.5424 0.6411 0.6470 0.0256 1.0000 Uiso R
H32 H 0.3136 0.5959 0.6317 0.0256 1.0000 Uiso R
H41 H 0.7590 0.5133 0.6443 0.0260 1.0000 Uiso R
H51 H 0.8814 0.5689 0.6001 0.0274 1.0000 Uiso R
H71 H 0.3365 0.6403 0.5574 0.0338 1.0000 Uiso R
H81 H 0.4755 0.4783 0.5379 0.0313 1.0000 Uiso R
H82 H 0.3522 0.5460 0.5167 0.0325 1.0000 Uiso R
H91 H 0.0786 0.4770 0.5637 0.0329 1.0000 Uiso R
H92 H -0.0265 0.5193 0.5348 0.0331 1.0000 Uiso R
H101 H -0.0906 0.3722 0.5326 0.0363 1.0000 Uiso R
H102 H 0.0901 0.3973 0.5066 0.0366 1.0000 Uiso R
H141 H 0.6970 0.2124 0.5502 0.0311 1.0000 Uiso R
H151 H 0.4450 0.2720 0.5075 0.0316 1.0000 Uiso R
H161 H 0.4126 0.2678 0.6210 0.0429 1.0000 Uiso R
H162 H 0.6672 0.2354 0.6107 0.0432 1.0000 Uiso R
H171 H 0.7668 0.3513 0.6368 0.0383 1.0000 Uiso R
H172 H 0.7872 0.3829 0.6038 0.0375 1.0000 Uiso R
H181 H 0.4073 0.4194 0.6443 0.0295 1.0000 Uiso R
H182 H 0.3766 0.4411 0.6107 0.0288 1.0000 Uiso R
H221 H 0.6268 0.6437 0.7224 0.0229 1.0000 Uiso R
H231 H 0.8601 0.7613 0.7337 0.0244 1.0000 Uiso R
H251 H 0.3957 0.9089 0.6895 0.0255 1.0000 Uiso R
H261 H 0.1597 0.7911 0.6775 0.0239 1.0000 Uiso R
H271 H 0.8091 0.9636 0.7043 0.0407 1.0000 Uiso R
H272 H 0.7479 0.9519 0.7367 0.0412 1.0000 Uiso R
H273 H 0.9664 0.9078 0.7237 0.0406 1.0000 Uiso R

loop_
_atom_site_aniso_label
_atom_site_aniso_U_11
_atom_site_aniso_U_22
_atom_site_aniso_U_33
_atom_site_aniso_U_23
_atom_site_aniso_U_13
_atom_site_aniso_U_12
S1 0.0209(2) 0.0189(3) 0.0209(2) -0.00353(18) 0.00347(17) -0.00221(19)
O2 0.0268(7) 0.0193(7) 0.0183(6) -0.0018(5) 0.0041(5) 0.0012(6)
C3 0.0272(10) 0.0188(10) 0.0185(9) -0.0007(7) 0.0035(7) -0.0003(8)
C4 0.0232(9) 0.0207(11) 0.0204(9) -0.0041(7) 0.0007(7) 0.0017(8)
C5 0.0242(10) 0.0151(10) 0.0288(10) -0.0066(8) 0.0060(8) -0.0029(8)
C6 0.0286(10) 0.0176(10) 0.0254(9) -0.0019(8) 0.0120(8) -0.0024(8)
C7 0.0317(11) 0.0253(12) 0.0246(10) 0.0038(8) 0.0097(8) 0.0053(9)
C8 0.0263(10) 0.0312(12) 0.0213(9) 0.0015(8) 0.0052(8) 0.0043(9)
C9 0.0241(10) 0.0316(12) 0.0279(10) 0.0033(9) 0.0029(8) 0.0087(9)
C10 0.0220(10) 0.0388(13) 0.0297(10) 0.0004(9) -0.0023(8) 0.0004(9)
C11 0.0240(9) 0.0270(12) 0.0202(9) -0.0011(8) -0.0016(7) -0.0041(8)
O12 0.0316(7) 0.0256(8) 0.0202(6) -0.0019(6) 0.0010(5) 0.0022(6)
C13 0.0347(11) 0.0169(11) 0.0255(10) -0.0004(8) -0.0040(8) -0.0001(9)
C14 0.0312(10) 0.0134(10) 0.0298(10) -0.0026(8) -0.0009(8) 0.0010(8)
C15 0.0271(10) 0.0290(12) 0.0202(9) -0.0031(8) 0.0011(8) -0.0020(9)
C16 0.0647(15) 0.0192(12) 0.0242(10) -0.0019(8) -0.0098(10) 0.0069(11)
C17 0.0471(13) 0.0197(12) 0.0273(10) -0.0062(8) -0.0126(9) 0.0095(10)
C18 0.0327(11) 0.0196(11) 0.0196(9) -0.0021(7) 0.0015(8) -0.0003(8)
O19 0.0196(7) 0.0266(8) 0.0305(7) -0.0069(6) -0.0013(5) -0.0005(6)
O20 0.0379(8) 0.0242(8) 0.0238(7) -0.0010(6) 0.0099(6) -0.0083(6)
C21 0.0191(9) 0.0158(10) 0.0172(8) -0.0033(7) 0.0026(7) 0.0005(7)
C22 0.0219(9) 0.0190(10) 0.0196(9) 0.0015(7) 0.0027(7) 0.0044(8)
C23 0.0171(8) 0.0230(11) 0.0195(8) -0.0004(7) -0.0008(7) 0.0013(8)
C24 0.0194(9) 0.0183(10) 0.0185(8) -0.0022(7) 0.0041(7) -0.0005(8)
C25 0.0235(9) 0.0167(10) 0.0251(9) 0.0016(7) -0.0012(7) 0.0028(8)
C26 0.0206(9) 0.0169(10) 0.0230(9) -0.0003(7) -0.0025(7) 0.0021(8)
C27 0.0214(10) 0.0269(12) 0.0284(10) -0.0007(8) 0.0001(8) -0.0038(8)

loop_
_atom_type_symbol
_atom_type_scat_dispersion_real
_atom_type_scat_dispersion_imag
_atom_type_scat_Cromer_Mann_a1
_atom_type_scat_Cromer_Mann_b1
_atom_type_scat_Cromer_Mann_a2
_atom_type_scat_Cromer_Mann_b2
_atom_type_scat_Cromer_Mann_a3
_atom_type_scat_Cromer_Mann_b3
_atom_type_scat_Cromer_Mann_a4
_atom_type_scat_Cromer_Mann_b4
_atom_type_scat_Cromer_Mann_c
_atom_type_scat_source
C 0.0020 0.0020 2.3100 20.8439 1.0200 10.2075 1.5886 0.5687 0.8650 51.6512 0.2156
;
 International Tables Vol C 4.2.6.8 and 6.1.1.4 and 
 D. T. Cromer, J. Appl. Cryst. (1983), 16, 433.
;
H 0.0000 0.0000 0.4930 10.5109 0.3229 26.1257 0.1402 3.1424 0.0408 57.7998 0.0030
;
 International Tables Vol C 4.2.6.8 and 6.1.1.4 and 
 D. T. Cromer, J. Appl. Cryst. (1983), 16, 433.
;
S 0.1050 0.1160 6.9053 1.4679 5.2034 22.2151 1.4379 0.2536 1.5863 56.1720 0.8669
;
 International Tables Vol C 4.2.6.8 and 6.1.1.4 and 
 D. T. Cromer, J. Appl. Cryst. (1983), 16, 433.
;
O 0.0070 0.0060 3.0485 13.2771 2.2868 5.7011 1.5463 0.3239 0.8670 32.9089 0.2508
;
 International Tables Vol C 4.2.6.8 and 6.1.1.4 and 
 D. T. Cromer, J. Appl. Cryst. (1983), 16, 433.
;

loop_
_geom_angle_atom_site_label_1
_geom_angle_atom_site_label_2
_geom_angle_atom_site_label_3
_geom_angle
_geom_angle_publ_flag
O2 S1 C21 103.66(8) yes
O2 S1 O19 108.81(7) yes
C21 S1 O19 108.72(8) yes
O2 S1 O20 104.26(8) yes
C21 S1 O20 110.08(8) yes
O19 S1 O20 120.03(8) yes
S1 O2 C3 116.16(11) yes
O2 C3 C4 108.50(15) yes
O2 C3 H31 108.3 no
C4 C3 H31 110.8 no
O2 C3 H32 109.1 no
C4 C3 H32 110.6 no
H31 C3 H32 109.4 no
C3 C4 C5 105.95(15) yes
C3 C4 C18 113.06(15) yes
C5 C4 C18 111.76(15) yes
C3 C4 H41 107.7 no
C5 C4 H41 108.0 no
C18 C4 H41 110.2 no
C4 C5 C6 121.86(17) yes
C4 C5 H51 118.6 no
C6 C5 H51 119.5 no
C5 C6 C7 176.4(2) yes
C6 C7 C8 122.80(19) yes
C6 C7 H71 119.3 no
C8 C7 H71 117.9 no
C7 C8 C9 112.27(16) yes
C7 C8 H81 105.6 no
C9 C8 H81 111.2 no
C7 C8 H82 108.7 no
C9 C8 H82 109.5 no
H81 C8 H82 109.4 no
C8 C9 C10 112.80(16) yes
C8 C9 H91 108.0 no
C10 C9 H91 108.8 no
C8 C9 H92 110.3 no
C10 C9 H92 109.4 no
H91 C9 H92 107.3 no
C9 C10 C11 110.84(16) yes
C9 C10 H101 109.2 no
C11 C10 H101 109.8 no
C9 C10 H102 109.9 no
C11 C10 H102 108.4 no
H101 C10 H102 108.6 no
C10 C11 O12 114.88(16) yes
C10 C11 C15 135.12(18) yes
O12 C11 C15 109.61(17) yes
C11 O12 C13 107.13(14) yes
O12 C13 C14 109.48(16) yes
O12 C13 C16 116.43(17) yes
C14 C13 C16 134.0(2) yes
C13 C14 C15 106.70(18) yes
C13 C14 H141 126.6 no
C15 C14 H141 126.7 no
C14 C15 C11 107.04(17) yes
C14 C15 H151 126.6 no
C11 C15 H151 126.3 no
C13 C16 C17 113.43(18) yes
C13 C16 H161 109.6 no
C17 C16 H161 110.2 no
C13 C16 H162 107.4 no
C17 C16 H162 108.7 no
H161 C16 H162 107.2 no
C16 C17 C18 114.36(19) yes
C16 C17 H171 108.5 no
C18 C17 H171 108.4 no
C16 C17 H172 108.7 no
C18 C17 H172 109.8 no
H171 C17 H172 106.8 no
C4 C18 C17 112.65(16) yes
C4 C18 H181 109.0 no
C17 C18 H181 108.3 no
C4 C18 H182 108.6 no
C17 C18 H182 110.6 no
H181 C18 H182 107.5 no
S1 C21 C22 119.31(14) yes
S1 C21 C26 119.77(14) yes
C22 C21 C26 120.92(17) yes
C21 C22 C23 118.88(17) yes
C21 C22 H221 120.5 no
C23 C22 H221 120.6 no
C22 C23 C24 121.52(16) yes
C22 C23 H231 119.5 no
C24 C23 H231 118.9 no
C23 C24 C25 118.33(17) yes
C23 C24 C27 120.91(16) yes
C25 C24 C27 120.76(17) yes
C24 C25 C26 121.28(18) yes
C24 C25 H251 119.3 no
C26 C25 H251 119.4 no
C21 C26 C25 119.06(17) yes
C21 C26 H261 119.3 no
C25 C26 H261 121.6 no
C24 C27 H271 112.6 no
C24 C27 H272 111.6 no
H271 C27 H272 107.2 no
C24 C27 H273 110.8 no
H271 C27 H273 107.7 no
H272 C27 H273 106.7 no

loop_
_geom_bond_atom_site_label_1
_geom_bond_atom_site_label_2
_geom_bond_distance
_geom_bond_publ_flag
S1 O2 1.5836(13) yes
S1 C21 1.7598(18) yes
S1 O19 1.4344(14) yes
S1 O20 1.4257(14) yes
O2 C3 1.466(2) yes
C3 C4 1.520(2) yes
C3 H31 0.991 no
C3 H32 0.983 no
C4 C5 1.528(3) yes
C4 C18 1.533(3) yes
C4 H41 0.981 no
C5 C6 1.308(3) yes
C5 H51 0.955 no
C6 C7 1.307(3) yes
C7 C8 1.510(3) yes
C7 H71 0.939 no
C8 C9 1.534(3) yes
C8 H81 0.969 no
C8 H82 0.982 no
C9 C10 1.540(3) yes
C9 H91 0.986 no
C9 H92 0.977 no
C10 C11 1.492(3) yes
C10 H101 0.975 no
C10 H102 0.991 no
C11 O12 1.381(2) yes
C11 C15 1.344(3) yes
O12 C13 1.377(2) yes
C13 C14 1.353(3) yes
C13 C16 1.495(3) yes
C14 C15 1.436(3) yes
C14 H141 0.941 no
C15 H151 0.953 no
C16 C17 1.536(3) yes
C16 H161 0.983 no
C16 H162 0.971 no
C17 C18 1.528(3) yes
C17 H171 0.981 no
C17 H172 0.990 no
C18 H181 0.979 no
C18 H182 0.971 no
C21 C22 1.393(2) yes
C21 C26 1.386(3) yes
C22 C23 1.383(3) yes
C22 H221 0.927 no
C23 C24 1.389(3) yes
C23 H231 0.943 no
C24 C25 1.395(3) yes
C24 C27 1.507(3) yes
C25 C26 1.384(3) yes
C25 H251 0.928 no
C26 H261 0.950 no
C27 H271 0.940 no
C27 H272 0.945 no
C27 H273 0.944 no

loop_
_geom_hbond_atom_site_label_D
_geom_hbond_atom_site_label_H
_geom_hbond_atom_site_label_A
_geom_hbond_angle_DHA
_geom_hbond_distance_DH
_geom_hbond_distance_HA
_geom_hbond_distance_DA
_geom_hbond_publ_flag
C18 H182 O12 127 0.97 2.54 3.220(3) yes
